data_2217236
loop_
_publ_author_name
'Choi, Hong Dae'
'Seo,  Pil Ja'
'Son, Byeng Wha'
'Lee, Uk'

_publ_section_title
;
 2-(4-Bromophenyl)-5,7-dimethyl-3-methylsulfanyl-1-benzofuran
;
_journal_coeditor_code OM2192
_journal_issue 1
_journal_name_full 'Acta Crystallographica Section E'
_journal_page_first o148
_journal_page_last o148
_journal_paper_doi 10.1107/S1600536807063052
_journal_volume 64
_journal_year 2008
_chemical_formula_iupac 'C17 H15 Br O S'
_chemical_formula_moiety 'C17 H15 Br O S'
_chemical_formula_sum 'C17 H15 Br O S'
_chemical_formula_weight 347.26
_chemical_melting_point 385.5(5)
_chemical_name_systematic
;
2-(4-Bromophenyl)-5,7-dimethyl-3-methylsulfanyl-1-benzofuran
;
_space_group_IT_number 4
_symmetry_cell_setting monoclinic
_symmetry_space_group_name_Hall 'P 2yb'
_symmetry_space_group_name_H-M 'P 1 21 1'
_atom_sites_solution_hydrogens geom
_atom_sites_solution_primary direct
_atom_sites_solution_secondary difmap
_audit_creation_method 'form.cif (version 2.0)'
_cell_angle_alpha 90.00
_cell_angle_beta 98.0920(10)
_cell_angle_gamma 90.00
_cell_formula_units_Z 2
_cell_length_a 5.23320(10)
_cell_length_b 10.6602(2)
_cell_length_c 13.6374(2)
_cell_measurement_reflns_used 3988
_cell_measurement_temperature 296(2)
_cell_measurement_theta_max 27.14
_cell_measurement_theta_min 3.02
_cell_volume 753.21(2)
_computing_cell_refinement 'SAINT (Bruker, 2001)'
_computing_data_collection 'SMART (Bruker, 2001)'
_computing_data_reduction 'SAINT (Bruker, 2001'
_computing_molecular_graphics 'ORTEP-3 (Farrugia, 1997) and DIAMOND (Brandenburg, 1998)'
_computing_publication_material 'SHELXL97 (Sheldrick, 1997)'
_computing_structure_refinement 'SHELXL97 (Sheldrick, 1997)'
_computing_structure_solution 'SHELXS97 (Sheldrick, 1997)'
_diffrn_ambient_temperature 296(2)
_diffrn_detector_area_resol_mean 10.0
_diffrn_measured_fraction_theta_full 0.998
_diffrn_measured_fraction_theta_max 0.998
_diffrn_measurement_device_type 'Bruker SMART CCD'
_diffrn_measurement_method '\f and \w scans'
_diffrn_radiation_monochromator graphite
_diffrn_radiation_source 'fine-focus sealed tube'
_diffrn_radiation_type MoK\a
_diffrn_radiation_wavelength 0.71073
_diffrn_reflns_av_R_equivalents 0.0196
_diffrn_reflns_av_sigmaI/netI 0.0484
_diffrn_reflns_limit_h_max 6
_diffrn_reflns_limit_h_min -6
_diffrn_reflns_limit_k_max 14
_diffrn_reflns_limit_k_min -14
_diffrn_reflns_limit_l_max 18
_diffrn_reflns_limit_l_min -17
_diffrn_reflns_number 7779
_diffrn_reflns_theta_full 28.36
_diffrn_reflns_theta_max 28.36
_diffrn_reflns_theta_min 1.51
_diffrn_standards_number 0
_exptl_absorpt_coefficient_mu 2.860
_exptl_absorpt_correction_T_max 0.8035
_exptl_absorpt_correction_T_min 0.4808
_exptl_absorpt_correction_type multi-scan
_exptl_absorpt_process_details '(SADABS; Sheldrick, 2000)'
_exptl_crystal_colour silver
_exptl_crystal_density_diffrn 1.531
_exptl_crystal_density_method 'not measured'
_exptl_crystal_description block
_exptl_crystal_F_000 352
_exptl_crystal_size_max 0.30
_exptl_crystal_size_mid 0.24
_exptl_crystal_size_min 0.08
_refine_diff_density_max 0.202
_refine_diff_density_min -0.204
_refine_ls_abs_structure_details 'Flack (1983), 1477 Friedel pairs'
_refine_ls_abs_structure_Flack 0.011(7)
_refine_ls_extinction_method none
_refine_ls_goodness_of_fit_ref 0.874
_refine_ls_hydrogen_treatment constr
_refine_ls_matrix_type full
_refine_ls_number_parameters 182
_refine_ls_number_reflns 3448
_refine_ls_number_restraints 1
_refine_ls_restrained_S_all 0.874
_refine_ls_R_factor_all 0.0341
_refine_ls_R_factor_gt 0.0263
_refine_ls_shift/su_max 0.001
_refine_ls_shift/su_mean 0.001
_refine_ls_structure_factor_coef Fsqd
_refine_ls_weighting_details 'calc w=1/[\s^2^(Fo^2^)+(0.0308P)^2^] where P=(Fo^2^+2Fc^2^)/3'
_refine_ls_weighting_scheme calc
_refine_ls_wR_factor_gt 0.0627
_refine_ls_wR_factor_ref 0.0662
_reflns_number_gt 2957
_reflns_number_total 3448
_reflns_threshold_expression I>2\s(I)
_cod_data_source_file om2192.cif
_cod_data_source_block I
_cod_depositor_comments
;
The following automatic conversions were performed:

'_chemical_melting_point' value '385-386' was changed to '385.5(5)' -
the average value was taken and precision was estimated.

Automatic conversion script
Id: cif_fix_values 1646 2011-03-28 12:23:43Z adriana 

The following automatic conversions were performed:

'_chemical_melting_point' value '385-386' was changed to '385.5(5)' -
the average value was taken and precision was estimated.

Automatic conversion script
Id: cif_fix_values 1715 2011-07-08 13:25:40Z adriana 
;
_cod_original_sg_symbol_Hall p_2yb
_cod_original_sg_symbol_H-M 'P 21'
_cod_database_code 2217236
_cod_database_fobs_code 2217236

loop_
_symmetry_equiv_pos_as_xyz
'x, y, z'
'-x, y+1/2, -z'

loop_
_atom_site_type_symbol
_atom_site_label
_atom_site_fract_x
_atom_site_fract_y
_atom_site_fract_z
_atom_site_U_iso_or_equiv
_atom_site_adp_type
_atom_site_calc_flag
_atom_site_refinement_flags
_atom_site_occupancy
Br Br 0.53020(5) 0.73216(4) -0.179068(16) 0.06373(10) Uani d . 1
S S -0.30384(12) 0.86959(6) 0.21002(5) 0.05180(16) Uani d . 1
O O 0.0436(3) 0.53588(14) 0.23230(12) 0.0412(4) Uani d . 1
C C1 -0.1770(4) 0.7187(3) 0.23497(15) 0.0404(5) Uani d . 1
C C2 -0.2370(5) 0.6414(2) 0.31587(17) 0.0407(5) Uani d . 1
C C3 -0.3917(5) 0.6547(2) 0.39043(19) 0.0470(6) Uani d . 1
H H3 -0.4889 0.7271 0.3946 0.056 Uiso calc R 1
C C4 -0.3984(5) 0.5590(2) 0.45776(18) 0.0455(5) Uani d . 1
C C5 -0.2494(5) 0.4511(2) 0.44955(17) 0.0450(5) Uani d . 1
H H5 -0.2559 0.3878 0.4960 0.054 Uiso calc R 1
C C6 -0.0931(4) 0.4327(2) 0.37673(17) 0.0410(5) Uani d . 1
C C7 -0.0959(4) 0.5314(2) 0.31082(17) 0.0398(5) Uani d . 1
C C8 -0.0091(4) 0.6519(2) 0.18701(16) 0.0404(5) Uani d . 1
C C9 0.1192(5) 0.6724(2) 0.10053(18) 0.0404(5) Uani d . 1
C C10 0.3069(5) 0.5879(2) 0.07758(18) 0.0468(5) Uani d . 1
H H10 0.3491 0.5187 0.1182 0.056 Uiso calc R 1
C C11 0.4310(5) 0.6059(2) -0.00479(19) 0.0510(6) Uani d . 1
H H11 0.5568 0.5498 -0.0190 0.061 Uiso calc R 1
C C12 0.3659(5) 0.7077(2) -0.06535(17) 0.0465(6) Uani d . 1
C C13 0.1811(5) 0.7927(3) -0.04460(19) 0.0527(6) Uani d . 1
H H13 0.1395 0.8613 -0.0859 0.063 Uiso calc R 1
C C14 0.0585(5) 0.7753(2) 0.03788(19) 0.0491(6) Uani d . 1
H H14 -0.0655 0.8326 0.0518 0.059 Uiso calc R 1
C C15 -0.5633(5) 0.5692(3) 0.5390(2) 0.0598(7) Uani d . 1
H H15A -0.7403 0.5805 0.5105 0.072 Uiso calc R 1
H H15B -0.5081 0.6398 0.5803 0.072 Uiso calc R 1
H H15C -0.5471 0.4940 0.5780 0.072 Uiso calc R 1
C C16 0.0696(5) 0.3184(2) 0.3687(2) 0.0533(6) Uani d . 1
H H16A 0.0178 0.2785 0.3060 0.080 Uiso calc R 1
H H16B 0.0473 0.2611 0.4212 0.080 Uiso calc R 1
H H16C 0.2478 0.3424 0.3739 0.080 Uiso calc R 1
C C17 -0.0310(6) 0.9643(3) 0.2543(3) 0.0748(10) Uani d . 1
H H17A -0.0756 1.0512 0.2448 0.112 Uiso calc R 1
H H17B 0.1087 0.9444 0.2183 0.112 Uiso calc R 1
H H17C 0.0207 0.9483 0.3235 0.112 Uiso calc R 1

loop_
_atom_site_aniso_label
_atom_site_aniso_U_11
_atom_site_aniso_U_22
_atom_site_aniso_U_33
_atom_site_aniso_U_12
_atom_site_aniso_U_13
_atom_site_aniso_U_23
Br 0.06774(17) 0.0829(2) 0.04418(13) -0.01530(17) 0.02044(10) 0.00117(15)
S 0.0504(4) 0.0453(3) 0.0605(4) 0.0108(3) 0.0106(3) 0.0058(3)
O 0.0507(9) 0.0368(9) 0.0387(9) 0.0033(7) 0.0148(7) 0.0012(6)
C1 0.0428(11) 0.0384(12) 0.0404(10) 0.0022(11) 0.0073(8) -0.0004(11)
C2 0.0446(12) 0.0388(12) 0.0397(12) -0.0037(10) 0.0093(9) -0.0049(9)
C3 0.0501(13) 0.0448(13) 0.0483(14) 0.0014(11) 0.0144(11) -0.0066(11)
C4 0.0486(12) 0.0477(14) 0.0419(13) -0.0117(10) 0.0125(10) -0.0094(10)
C5 0.0538(14) 0.0469(13) 0.0354(11) -0.0120(11) 0.0099(10) 0.0023(10)
C6 0.0457(13) 0.0378(12) 0.0395(12) -0.0050(10) 0.0061(10) -0.0001(10)
C7 0.0441(12) 0.0418(13) 0.0347(11) -0.0027(11) 0.0097(9) -0.0039(9)
C8 0.0456(13) 0.0394(12) 0.0361(12) -0.0026(10) 0.0059(10) 0.0017(9)
C9 0.0425(12) 0.0419(12) 0.0367(12) -0.0040(10) 0.0055(9) -0.0017(9)
C10 0.0548(14) 0.0434(13) 0.0438(13) 0.0038(11) 0.0120(10) 0.0031(11)
C11 0.0533(15) 0.0524(15) 0.0497(14) 0.0072(12) 0.0151(11) -0.0009(12)
C12 0.0470(12) 0.0553(17) 0.0375(11) -0.0146(12) 0.0071(9) -0.0032(11)
C13 0.0625(16) 0.0527(14) 0.0427(14) -0.0017(13) 0.0068(12) 0.0084(11)
C14 0.0528(14) 0.0491(15) 0.0461(14) 0.0040(11) 0.0089(11) 0.0037(10)
C15 0.0655(17) 0.0646(17) 0.0546(16) -0.0084(14) 0.0272(12) -0.0055(13)
C16 0.0633(17) 0.0434(14) 0.0561(16) 0.0042(12) 0.0183(13) 0.0068(11)
C17 0.069(2) 0.0472(17) 0.104(3) -0.0002(14) 0.0003(18) -0.0102(17)

loop_
_atom_type_symbol
_atom_type_description
_atom_type_scat_dispersion_real
_atom_type_scat_dispersion_imag
_atom_type_scat_source
C C 0.0033 0.0016 'International Tables Vol C Tables 4.2.6.8 and 6.1.1.4'
H H 0.0000 0.0000 'International Tables Vol C Tables 4.2.6.8 and 6.1.1.4'
O O 0.0106 0.0060 'International Tables Vol C Tables 4.2.6.8 and 6.1.1.4'
S S 0.1246 0.1234 'International Tables Vol C Tables 4.2.6.8 and 6.1.1.4'
Br Br -0.2901 2.4595 'International Tables Vol C Tables 4.2.6.8 and 6.1.1.4'

loop_
_geom_angle_atom_site_label_1
_geom_angle_atom_site_label_2
_geom_angle_atom_site_label_3
_geom_angle
C1 S C17 100.98(13)
C7 O C8 106.38(17)
C8 C1 C2 106.9(2)
C8 C1 S 129.47(19)
C2 C1 S 123.58(18)
C3 C2 C7 119.2(2)
C3 C2 C1 135.2(2)
C7 C2 C1 105.6(2)
C4 C3 C2 118.9(2)
C4 C3 H3 120.6
C2 C3 H3 120.6
C3 C4 C5 119.2(2)
C3 C4 C15 120.6(2)
C5 C4 C15 120.2(2)
C6 C5 C4 124.4(2)
C6 C5 H5 117.8
C4 C5 H5 117.8
C7 C6 C5 113.8(2)
C7 C6 C16 121.7(2)
C5 C6 C16 124.5(2)
O C7 C6 125.0(2)
O C7 C2 110.56(19)
C6 C7 C2 124.5(2)
C1 C8 O 110.5(2)
C1 C8 C9 135.3(2)
O C8 C9 114.1(2)
C10 C9 C14 118.3(2)
C10 C9 C8 120.2(2)
C14 C9 C8 121.5(2)
C11 C10 C9 121.0(2)
C11 C10 H10 119.5
C9 C10 H10 119.5
C12 C11 C10 119.3(2)
C12 C11 H11 120.3
C10 C11 H11 120.3
C11 C12 C13 121.0(2)
C11 C12 Br 119.82(19)
C13 C12 Br 119.21(19)
C12 C13 C14 119.7(2)
C12 C13 H13 120.1
C14 C13 H13 120.1
C13 C14 C9 120.7(2)
C13 C14 H14 119.7
C9 C14 H14 119.7
C4 C15 H15A 109.5
C4 C15 H15B 109.5
H15A C15 H15B 109.5
C4 C15 H15C 109.5
H15A C15 H15C 109.5
H15B C15 H15C 109.5
C6 C16 H16A 109.5
C6 C16 H16B 109.5
H16A C16 H16B 109.5
C6 C16 H16C 109.5
H16A C16 H16C 109.5
H16B C16 H16C 109.5
S C17 H17A 109.5
S C17 H17B 109.5
H17A C17 H17B 109.5
S C17 H17C 109.5
H17A C17 H17C 109.5
H17B C17 H17C 109.5

loop_
_geom_bond_atom_site_label_1
_geom_bond_atom_site_label_2
_geom_bond_distance
Br C12 1.894(2)
S C1 1.755(3)
S C17 1.783(3)
O C7 1.379(3)
O C8 1.393(3)
C1 C8 1.367(3)
C1 C2 1.447(3)
C2 C3 1.393(3)
C2 C7 1.393(3)
C3 C4 1.377(4)
C3 H3 0.9300
C4 C5 1.402(3)
C4 C15 1.501(3)
C5 C6 1.387(4)
C5 H5 0.9300
C6 C7 1.382(3)
C6 C16 1.499(3)
C8 C9 1.453(3)
C9 C10 1.401(3)
C9 C14 1.399(3)
C10 C11 1.387(4)
C10 H10 0.9300
C11 C12 1.377(4)
C11 H11 0.9300
C12 C13 1.383(4)
C13 C14 1.384(4)
C13 H13 0.9300
C14 H14 0.9300
C15 H15A 0.9600
C15 H15B 0.9600
C15 H15C 0.9600
C16 H16A 0.9600
C16 H16B 0.9600
C16 H16C 0.9600
C17 H17A 0.9600
C17 H17B 0.9600
C17 H17C 0.9600

loop_
_geom_hbond_atom_site_label_D
_geom_hbond_atom_site_label_H
_geom_hbond_atom_site_label_A
_geom_hbond_site_symmetry_A
_geom_hbond_distance_DH
_geom_hbond_distance_HA
_geom_hbond_distance_DA
_geom_hbond_angle_DHA
C15 H15A Cg 1_455 0.96 2.97 3.891(3) 161.1

loop_
_geom_torsion_atom_site_label_1
_geom_torsion_atom_site_label_2
_geom_torsion_atom_site_label_3
_geom_torsion_atom_site_label_4
_geom_torsion
C17 S C1 C8 -74.5(3)
C17 S C1 C2 104.8(2)
C8 C1 C2 C3 -180.0(2)
S C1 C2 C3 0.6(4)
C8 C1 C2 C7 0.4(2)
S C1 C2 C7 -179.06(16)
C7 C2 C3 C4 0.7(3)
C1 C2 C3 C4 -178.9(2)
C2 C3 C4 C5 0.1(3)
C2 C3 C4 C15 -179.7(2)
C3 C4 C5 C6 -0.4(4)
C15 C4 C5 C6 179.4(2)
C4 C5 C6 C7 -0.2(3)
C4 C5 C6 C16 179.0(2)
C8 O C7 C6 -178.4(2)
C8 O C7 C2 0.4(2)
C5 C6 C7 O 179.7(2)
C16 C6 C7 O 0.5(3)
C5 C6 C7 C2 1.0(3)
C16 C6 C7 C2 -178.2(2)
C3 C2 C7 O 179.8(2)
C1 C2 C7 O -0.5(2)
C3 C2 C7 C6 -1.3(3)
C1 C2 C7 C6 178.4(2)
C2 C1 C8 O -0.1(2)
S C1 C8 O 179.26(16)
C2 C1 C8 C9 178.2(2)
S C1 C8 C9 -2.4(4)
C7 O C8 C1 -0.2(2)
C7 O C8 C9 -178.89(17)
C1 C8 C9 C10 172.7(3)
O C8 C9 C10 -9.0(3)
C1 C8 C9 C14 -7.9(4)
O C8 C9 C14 170.44(19)
C14 C9 C10 C11 0.4(3)
C8 C9 C10 C11 179.8(2)
C9 C10 C11 C12 -0.7(4)
C10 C11 C12 C13 0.7(4)
C10 C11 C12 Br -179.15(18)
C11 C12 C13 C14 -0.3(4)
Br C12 C13 C14 179.56(18)
C12 C13 C14 C9 -0.1(4)
C10 C9 C14 C13 0.1(3)
C8 C9 C14 C13 -179.4(2)

loop_
_cod_related_entry_id
_cod_related_entry_database
_cod_related_entry_code
1 ChemSpider 21119525
